data_4034279
loop_
_publ_author_name
'Zhang, Yong'
'Luo, Liang'
'Ge, Jin'
'Yan, Su-Qiong'
'Peng, Yan-Xin'
'Liu, Ya-Ru'
'Liu, Jin-Xiang'
'Liu, Chong'
'Ma, Tianqiong'
'Luo, Hai-Qing'

_publ_section_title
;
 &quot;On Water&quot; Direct Organocatalytic Cyanoarylmethylation of
 Isatins for the Diastereoselective Synthesis of 3-Hydroxy-3-cyanomethyl
 Oxindoles.
;
_journal_issue 7
_journal_name_full 'The Journal of organic chemistry'
_journal_page_first 4000
_journal_page_last 4008
_journal_paper_doi 10.1021/acs.joc.8b03194
_journal_volume 84
_journal_year 2019
_chemical_formula_sum 'C17 H12 N2 O'
_chemical_formula_weight 260.29
_space_group_IT_number 15
_space_group_name_Hall '-C 2yc'
_space_group_name_H-M_alt 'C 1 2/c 1'
_symmetry_cell_setting monoclinic
_symmetry_space_group_name_H-M 'C 1 2/c 1'
_atom_sites_solution_hydrogens geom
_atom_sites_solution_primary direct
_atom_sites_solution_secondary difmap
_audit_creation_method SHELXL-97
_cell_angle_alpha 90.00
_cell_angle_beta 102.860(10)
_cell_angle_gamma 90.00
_cell_formula_units_Z 8
_cell_length_a 15.8855(16)
_cell_length_b 10.6751(13)
_cell_length_c 16.2034(17)
_cell_measurement_reflns_used 5977
_cell_measurement_temperature 293(2)
_cell_measurement_theta_max 28.5010
_cell_measurement_theta_min 4.0160
_cell_volume 2678.8(5)
_computing_cell_refinement 'Bruker FRAMBO'
_computing_data_collection 'Bruker FRAMBO'
_computing_data_reduction 'Bruker SAINT'
_computing_molecular_graphics 'Bruker SHELXTL'
_computing_publication_material 'Bruker SHELXTL'
_computing_structure_refinement 'SHELXL-97 (Sheldrick, 1997)'
_computing_structure_solution 'SHELXS-97 (Sheldrick, 1990)'
_diffrn_ambient_temperature 293(2)
_diffrn_measured_fraction_theta_full 0.997
_diffrn_measured_fraction_theta_max 0.997
_diffrn_measurement_device_type 'multiwire proportional'
_diffrn_measurement_method 'phi and omega scans'
_diffrn_radiation_monochromator graphite
_diffrn_radiation_source 'fine-focus sealed tube'
_diffrn_radiation_type MoK\a
_diffrn_radiation_wavelength 0.71073
_diffrn_reflns_av_R_equivalents 0.0259
_diffrn_reflns_av_sigmaI/netI 0.0168
_diffrn_reflns_limit_h_max 19
_diffrn_reflns_limit_h_min -19
_diffrn_reflns_limit_k_max 13
_diffrn_reflns_limit_k_min -13
_diffrn_reflns_limit_l_max 19
_diffrn_reflns_limit_l_min -19
_diffrn_reflns_number 13577
_diffrn_reflns_theta_full 26.00
_diffrn_reflns_theta_max 26.00
_diffrn_reflns_theta_min 3.68
_exptl_absorpt_coefficient_mu 0.082
_exptl_absorpt_correction_type none
_exptl_crystal_density_diffrn 1.291
_exptl_crystal_density_method 'not measured'
_exptl_crystal_description 1088.00
_exptl_crystal_F_000 1088
_refine_diff_density_max 0.193
_refine_diff_density_min -0.147
_refine_diff_density_rms 0.029
_refine_ls_extinction_coef 0.0142(12)
_refine_ls_extinction_expression Fc^*^=kFc[1+0.001xFc^2^\l^3^/sin(2\q)]^-1/4^
_refine_ls_extinction_method SHELXL
_refine_ls_goodness_of_fit_ref 1.037
_refine_ls_hydrogen_treatment mixed
_refine_ls_matrix_type full
_refine_ls_number_parameters 182
_refine_ls_number_reflns 2621
_refine_ls_number_restraints 0
_refine_ls_restrained_S_all 1.037
_refine_ls_R_factor_all 0.0452
_refine_ls_R_factor_gt 0.0395
_refine_ls_shift/su_max 0.000
_refine_ls_shift/su_mean 0.000
_refine_ls_structure_factor_coef Fsqd
_refine_ls_weighting_details 'calc w=1/[\s^2^(Fo^2^)+(0.0626P)^2^+1.1325P] where P=(Fo^2^+2Fc^2^)/3'
_refine_ls_weighting_scheme calc
_refine_ls_wR_factor_gt 0.1112
_refine_ls_wR_factor_ref 0.1161
_reflns_number_gt 2316
_reflns_number_total 2621
_reflns_threshold_expression >2sigma(I)
_cod_data_source_file jo8b03194_si_003.cif
_cod_data_source_block 1
_cod_depositor_comments
;
The following automatic conversions were performed:

data item '_symmetry_cell_setting' value 'Monoclinic' was changed to
'monoclinic' in accordance with the
/home/data/users/saulius/crontab/automatic-downloads/current/ACS/lib/dictionaries/cif_core.dic
dictionary named 'cif_core.dic' version 2.4.2 last updated on
2011-04-26.

Automatic conversion script
Id: cif_fix_values 6909 2019-04-08 15:41:33Z antanas 
;
_cod_original_sg_symbol_H-M C2/c
_cod_database_code 4034279

loop_
_symmetry_equiv_pos_as_xyz
'x, y, z'
'-x, y, -z+1/2'
'x+1/2, y+1/2, z'
'-x+1/2, y+1/2, -z+1/2'
'-x, -y, -z'
'x, -y, z-1/2'
'-x+1/2, -y+1/2, -z'
'x+1/2, -y+1/2, z-1/2'

loop_
_atom_site_label
_atom_site_type_symbol
_atom_site_fract_x
_atom_site_fract_y
_atom_site_fract_z
_atom_site_U_iso_or_equiv
_atom_site_adp_type
_atom_site_occupancy
_atom_site_symmetry_multiplicity
_atom_site_calc_flag
_atom_site_refinement_flags
C1 C 0.00083(9) 0.30127(13) 0.56296(9) 0.0416(3) Uani 1 1 d .
C2 C -0.12175(12) 0.22042(19) 0.62002(12) 0.0709(5) Uani 1 1 d .
H2A H -0.1005 0.2806 0.6637 0.106 Uiso 1 1 calc R
H2B H -0.1209 0.1385 0.6446 0.106 Uiso 1 1 calc R
H2C H -0.1799 0.2416 0.5921 0.106 Uiso 1 1 calc R
C3 C -0.07903(9) 0.14512(13) 0.48640(9) 0.0435(3) Uani 1 1 d .
C4 C -0.14146(10) 0.05462(15) 0.45996(12) 0.0584(4) Uani 1 1 d .
H4A H -0.1838 0.0388 0.4900 0.070 Uiso 1 1 calc R
C5 C -0.13874(11) -0.01171(16) 0.38698(12) 0.0639(5) Uani 1 1 d .
H5A H -0.1798 -0.0735 0.3682 0.077 Uiso 1 1 calc R
C6 C -0.07657(11) 0.01193(15) 0.34169(11) 0.0591(4) Uani 1 1 d .
H6A H -0.0757 -0.0350 0.2935 0.071 Uiso 1 1 calc R
C7 C -0.01497(10) 0.10527(14) 0.36721(9) 0.0481(4) Uani 1 1 d .
H7A H 0.0261 0.1222 0.3358 0.058 Uiso 1 1 calc R
C8 C -0.01607(8) 0.17258(12) 0.44042(8) 0.0387(3) Uani 1 1 d .
C9 C 0.03543(8) 0.27599(12) 0.48472(8) 0.0360(3) Uani 1 1 d .
C10 C 0.09684(8) 0.34720(11) 0.46225(8) 0.0341(3) Uani 1 1 d .
C11 C 0.13179(8) 0.32611(12) 0.38477(8) 0.0347(3) Uani 1 1 d .
C12 C 0.18677(9) 0.22599(13) 0.38116(9) 0.0435(3) Uani 1 1 d .
H12A H 0.2028 0.1725 0.4273 0.052 Uiso 1 1 calc R
C13 C 0.21777(10) 0.20600(15) 0.30872(10) 0.0515(4) Uani 1 1 d .
H13A H 0.2547 0.1391 0.3064 0.062 Uiso 1 1 calc R
C14 C 0.19389(10) 0.28531(16) 0.23995(9) 0.0524(4) Uani 1 1 d .
H14A H 0.2142 0.2711 0.1912 0.063 Uiso 1 1 calc R
C15 C 0.14005(10) 0.38531(15) 0.24351(9) 0.0512(4) Uani 1 1 d .
H15A H 0.1242 0.4386 0.1972 0.061 Uiso 1 1 calc R
C16 C 0.10949(9) 0.40670(14) 0.31605(8) 0.0434(3) Uani 1 1 d .
H16A H 0.0740 0.4752 0.3187 0.052 Uiso 1 1 calc R
C17 C 0.13288(8) 0.45487(13) 0.51181(8) 0.0381(3) Uani 1 1 d .
N1 N -0.06722(7) 0.22131(11) 0.55876(8) 0.0469(3) Uani 1 1 d .
N2 N 0.16746(9) 0.54192(13) 0.54460(8) 0.0539(4) Uani 1 1 d .
O1 O 0.02720(7) 0.37726(11) 0.61906(7) 0.0581(3) Uani 1 1 d .

loop_
_atom_site_aniso_label
_atom_site_aniso_U_11
_atom_site_aniso_U_22
_atom_site_aniso_U_33
_atom_site_aniso_U_23
_atom_site_aniso_U_13
_atom_site_aniso_U_12
C1 0.0419(7) 0.0413(7) 0.0454(7) 0.0028(6) 0.0180(6) 0.0023(6)
C2 0.0709(11) 0.0793(12) 0.0776(12) 0.0111(10) 0.0489(10) -0.0069(9)
C3 0.0382(7) 0.0406(7) 0.0511(8) 0.0106(6) 0.0088(6) -0.0012(6)
C4 0.0437(8) 0.0543(9) 0.0760(11) 0.0181(8) 0.0109(7) -0.0112(7)
C5 0.0557(10) 0.0509(9) 0.0752(11) 0.0055(8) -0.0069(8) -0.0170(8)
C6 0.0613(10) 0.0498(9) 0.0575(9) -0.0062(7) -0.0055(8) -0.0080(8)
C7 0.0455(8) 0.0487(8) 0.0472(8) -0.0043(6) 0.0042(6) -0.0039(6)
C8 0.0337(6) 0.0374(7) 0.0438(7) 0.0041(5) 0.0063(5) 0.0001(5)
C9 0.0332(6) 0.0378(7) 0.0385(7) 0.0008(5) 0.0114(5) 0.0023(5)
C10 0.0322(6) 0.0356(7) 0.0355(6) 0.0002(5) 0.0099(5) 0.0010(5)
C11 0.0317(6) 0.0373(7) 0.0365(6) -0.0037(5) 0.0107(5) -0.0053(5)
C12 0.0448(8) 0.0426(8) 0.0457(7) 0.0011(6) 0.0152(6) 0.0041(6)
C13 0.0488(8) 0.0521(9) 0.0586(9) -0.0117(7) 0.0226(7) 0.0038(7)
C14 0.0515(8) 0.0683(10) 0.0431(8) -0.0126(7) 0.0228(6) -0.0098(7)
C15 0.0550(9) 0.0625(9) 0.0382(7) 0.0050(7) 0.0147(6) -0.0046(7)
C16 0.0434(7) 0.0455(8) 0.0427(7) 0.0036(6) 0.0128(6) 0.0032(6)
C17 0.0387(7) 0.0408(7) 0.0384(7) -0.0010(5) 0.0163(5) -0.0015(6)
N1 0.0437(7) 0.0486(7) 0.0553(7) 0.0083(5) 0.0256(6) -0.0020(5)
N2 0.0608(8) 0.0509(7) 0.0544(8) -0.0117(6) 0.0221(6) -0.0138(6)
O1 0.0660(7) 0.0621(7) 0.0551(6) -0.0146(5) 0.0321(5) -0.0098(6)

loop_
_atom_type_symbol
_atom_type_description
_atom_type_scat_dispersion_real
_atom_type_scat_dispersion_imag
_atom_type_scat_source
C C 0.0033 0.0016 'International Tables Vol C Tables 4.2.6.8 and 6.1.1.4'
H H 0.0000 0.0000 'International Tables Vol C Tables 4.2.6.8 and 6.1.1.4'
N N 0.0061 0.0033 'International Tables Vol C Tables 4.2.6.8 and 6.1.1.4'
O O 0.0106 0.0060 'International Tables Vol C Tables 4.2.6.8 and 6.1.1.4'

loop_
_geom_angle_atom_site_label_1
_geom_angle_atom_site_label_2
_geom_angle_atom_site_label_3
_geom_angle
O1 C1 N1 126.04(12)
O1 C1 C9 127.85(12)
N1 C1 C9 106.11(12)
C4 C3 N1 128.06(14)
C4 C3 C8 121.86(14)
N1 C3 C8 110.08(12)
C3 C4 C5 117.68(15)
C6 C5 C4 121.49(15)
C5 C6 C7 120.80(16)
C8 C7 C6 118.78(15)
C7 C8 C3 119.36(13)
C7 C8 C9 134.14(13)
C3 C8 C9 106.48(12)
C10 C9 C8 130.66(12)
C10 C9 C1 123.00(12)
C8 C9 C1 106.12(11)
C9 C10 C17 121.25(11)
C9 C10 C11 124.50(12)
C17 C10 C11 114.22(10)
C16 C11 C12 119.55(12)
C16 C11 C10 120.17(11)
C12 C11 C10 120.28(12)
C13 C12 C11 119.92(13)
C14 C13 C12 120.14(14)
C15 C14 C13 120.14(13)
C14 C15 C16 120.06(14)
C11 C16 C15 120.16(13)
N2 C17 C10 172.08(14)
C1 N1 C3 111.11(11)
C1 N1 C2 123.65(14)
C3 N1 C2 125.19(13)

loop_
_geom_bond_atom_site_label_1
_geom_bond_atom_site_label_2
_geom_bond_distance
C1 O1 1.2208(17)
C1 N1 1.3671(18)
C1 C9 1.5140(17)
C2 N1 1.4555(18)
C3 C4 1.383(2)
C3 N1 1.4048(19)
C3 C8 1.4046(19)
C4 C5 1.387(3)
C5 C6 1.378(3)
C6 C7 1.393(2)
C7 C8 1.390(2)
C8 C9 1.4634(19)
C9 C10 1.3492(18)
C10 C17 1.4454(18)
C10 C11 1.4984(16)
C11 C16 1.3892(18)
C11 C12 1.3897(18)
C12 C13 1.3868(19)
C13 C14 1.384(2)
C14 C15 1.377(2)
C15 C16 1.3868(19)
C17 N2 1.1479(18)
